data_7223262
loop_
_publ_author_name
'karami, kazem'
'Haghighat Naeini, Nasrin'
'Eigner, V\'aclav'
'Du\<sek, Michal'
'Lipkowski, Janusz'
'Herv\'es, Pablo'
'Tavakol, Hossein'

_publ_section_title
;
 Palladium complexes with 3-phenylpropylamine ligand: synthesis,
 structures, theoretical studies and application in the aerobic oxidation
 of alcohols as a heterogeneous catalyst
;
_journal_name_full 'RSC Adv.'
_journal_paper_doi 10.1039/C5RA17249G
_journal_year 2015
_chemical_formula_moiety 'C18 H26 Cl2 N2 Pd1'
_chemical_formula_sum 'C18 H26 Cl2 N2 Pd'
_chemical_formula_weight 447.7
_chemical_name_systematic ' ?'
_space_group_IT_number 61
_symmetry_cell_setting orthorhombic
_symmetry_Int_Tables_number 61
_symmetry_space_group_name_Hall '-P 2ac 2ab'
_symmetry_space_group_name_H-M 'P b c a'
_audit_update_record
;
2015-04-20 deposited with the CCDC.
2015-11-11 downloaded from the CCDC.
;
_cell_angle_alpha 90
_cell_angle_beta 90
_cell_angle_gamma 90
_cell_formula_units_Z 4
_cell_length_a 9.0679(3)
_cell_length_b 8.3144(3)
_cell_length_c 26.1253(11)
_cell_measurement_reflns_used 6150
_cell_measurement_temperature 120.00(10)
_cell_measurement_theta_max 67.12
_cell_measurement_theta_min 3.37
_cell_volume 1969.69(13)
_computing_cell_refinement
;
CrysAlisPro, Agilent Technologies,
Version 1.171.37.33a (release 28-03-2014 CrysAlis171 .NET)
(compiled Mar 28 2014,12:25:20)
;
_computing_data_collection
;
CrysAlisPro, Agilent Technologies,
Version 1.171.37.33a (release 28-03-2014 CrysAlis171 .NET)
(compiled Mar 28 2014,12:25:20)
;
_computing_data_reduction
;
CrysAlisPro, Agilent Technologies,
Version 1.171.37.33a (release 28-03-2014 CrysAlis171 .NET)
(compiled Mar 28 2014,12:25:20)
;
_diffrn_ambient_temperature 120
_diffrn_detector 'CCD plate'
_diffrn_detector_area_resol_mean 10.3745
_diffrn_measured_fraction_theta_full 0.99
_diffrn_measured_fraction_theta_max 0.99
_diffrn_measurement_device 'four-circle diffractometer'
_diffrn_measurement_device_type 'Xcalibur, Atlas, Gemini ultra'
_diffrn_measurement_method '\w scans'
_diffrn_radiation_monochromator mirror
_diffrn_radiation_probe x-ray
_diffrn_radiation_source 'X-ray tube'
_diffrn_radiation_type 'Cu K\a'
_diffrn_radiation_wavelength 1.54184
_diffrn_reflns_av_R_equivalents 0.0233
_diffrn_reflns_av_unetI/netI 0.0085
_diffrn_reflns_limit_h_max 10
_diffrn_reflns_limit_h_min -10
_diffrn_reflns_limit_k_max 9
_diffrn_reflns_limit_k_min -9
_diffrn_reflns_limit_l_max 29
_diffrn_reflns_limit_l_min -30
_diffrn_reflns_number 11756
_diffrn_reflns_theta_full 67.2
_diffrn_reflns_theta_max 67.2
_diffrn_reflns_theta_min 3.38
_diffrn_source 'sealed X-ray tube'
_exptl_absorpt_coefficient_mu 10.094
_exptl_absorpt_correction_T_max 0.367
_exptl_absorpt_correction_T_min 0.084
_exptl_absorpt_correction_type analytical
_exptl_absorpt_process_details
;
   CrysAlisPro, Agilent Technologies, Version 1.171.37.33a    
   Analytical numeric absorption correction based on crystal shape
;
_exptl_crystal_colour yellow
_exptl_crystal_density_diffrn 1.5098
_exptl_crystal_description prism
_exptl_crystal_F_000 912
_exptl_crystal_size_max 0.334
_exptl_crystal_size_mid 0.305
_exptl_crystal_size_min 0.127
_refine_diff_density_max 0.25
_refine_diff_density_min -0.44
_refine_ls_extinction_coef 2410(90)
_refine_ls_extinction_method 'B-C type 1 Gaussian isotropic (Becker & Coppens, 1974)'
_refine_ls_goodness_of_fit_gt 1.91
_refine_ls_goodness_of_fit_ref 1.88
_refine_ls_hydrogen_treatment mixed
_refine_ls_number_constraints 46
_refine_ls_number_parameters 113
_refine_ls_number_reflns 1742
_refine_ls_number_restraints 1
_refine_ls_R_factor_all 0.0220
_refine_ls_R_factor_gt 0.0194
_refine_ls_shift/su_max 0.0178
_refine_ls_shift/su_mean 0.0019
_refine_ls_structure_factor_coef F
_refine_ls_weighting_details w=1/(\s^2^(F)+0.0001F^2^)
_refine_ls_weighting_scheme sigma
_refine_ls_wR_factor_gt 0.0288
_refine_ls_wR_factor_ref 0.0302
_reflns_number_gt 1546
_reflns_number_total 1742
_reflns_threshold_expression I>3\s(I)
_cod_data_source_file c5ra17249g2.cif
_cod_data_source_block I
_cod_depositor_comments
;
The following automatic conversions were performed:

'_diffrn_radiation_probe' value 'X-ray' changed to 'x-ray' according
to
/usr/data/users/saulius/crontab/automatic-downloads/rss-feeds/RSC/lib/dictionaries/cif_core.dic
dictionary named 'cif_core.dic' version 2.4.2 from 2011-04-26.

Automatic conversion script
Id: cif_fix_values 4268 2015-11-12 08:31:59Z antanas 
;
_cod_original_sg_symbol_Hall '-P -2xab;-2ybc;-2zac'
_cod_original_formula_sum 'C18 H26 Cl2 N2 Pd1'
_cod_database_code 7223262

loop_
_space_group_symop_id
_space_group_symop_operation_xyz
1 x,y,z
2 -x+1/2,-y,z+1/2
3 -x,y+1/2,-z+1/2
4 x+1/2,-y+1/2,-z
5 -x,-y,-z
6 x+1/2,y,-z+1/2
7 x,-y+1/2,z+1/2
8 -x+1/2,y+1/2,z

loop_
_atom_site_label
_atom_site_type_symbol
_atom_site_fract_x
_atom_site_fract_y
_atom_site_fract_z
_atom_site_adp_type
_atom_site_U_iso_or_equiv
_atom_site_site_symmetry_multiplicity
_atom_site_occupancy
_atom_site_calc_flag
Pd1 Pd 0 0 0.5 Uani 0.01525(9) 4 1 d
Cl1 Cl 0.24747(5) 0.00295(4) 0.519813(17) Uani 0.02161(15) 8 1 d
N1 N -0.01408(14) -0.21688(18) 0.53586(6) Uani 0.0183(4) 8 1 d
C1 C -0.0672(2) -0.6313(2) 0.64650(6) Uani 0.0245(5) 8 1 d
C2 C -0.1560(2) -0.6600(2) 0.68878(7) Uani 0.0269(5) 8 1 d
C3 C -0.1254(2) -0.7854(2) 0.72218(7) Uani 0.0321(6) 8 1 d
C4 C -0.0062(2) -0.8839(2) 0.71342(8) Uani 0.0339(6) 8 1 d
C5 C 0.0822(2) -0.8579(2) 0.67156(8) Uani 0.0354(6) 8 1 d
C6 C 0.0524(2) -0.7323(2) 0.63802(7) Uani 0.0311(6) 8 1 d
C7 C -0.0976(2) -0.49020(19) 0.61167(8) Uani 0.0330(6) 8 1 d
C8 C 0.00011(18) -0.3467(2) 0.62321(7) Uani 0.0249(6) 8 1 d
C9 C -0.0360(2) -0.1977(2) 0.59198(7) Uani 0.0291(6) 8 1 d
H1c2 H -0.239824 -0.592252 0.694998 Uiso 0.0323 8 1 d
H1c3 H -0.187407 -0.803392 0.7514 Uiso 0.0386 8 1 d
H1c4 H 0.01524 -0.97059 0.736529 Uiso 0.0407 8 1 d
H1c5 H 0.165093 -0.926983 0.665415 Uiso 0.0424 8 1 d
H1c6 H 0.114846 -0.715242 0.608838 Uiso 0.0374 8 1 d
H1c7 H -0.199205 -0.459263 0.614733 Uiso 0.0396 8 1 d
H2c7 H -0.08394 -0.522396 0.576699 Uiso 0.0396 8 1 d
H1c8 H -0.00575 -0.321477 0.659015 Uiso 0.0299 8 1 d
H2c8 H 0.101454 -0.375645 0.617914 Uiso 0.0299 8 1 d
H1c9 H -0.135893 -0.165641 0.598605 Uiso 0.0349 8 1 d
H2c9 H 0.021876 -0.108834 0.604067 Uiso 0.0349 8 1 d
H1n1 H -0.0878(18) -0.272(2) 0.5240(7) Uiso 0.0219 8 1 d
H2n1 H 0.0682(17) -0.267(2) 0.5301(7) Uiso 0.0219 8 1 d

loop_
_atom_site_aniso_label
_atom_site_aniso_type_symbol
_atom_site_aniso_U_11
_atom_site_aniso_U_22
_atom_site_aniso_U_33
_atom_site_aniso_U_12
_atom_site_aniso_U_13
_atom_site_aniso_U_23
Pd1 Pd 0.01455(16) 0.01253(16) 0.01868(16) -0.00031(6) 0.00010(5) 0.00168(5)
Cl1 Cl 0.0165(2) 0.0192(2) 0.0292(3) -0.00099(14) -0.00184(18) 0.00225(13)
N1 N 0.0161(8) 0.0167(7) 0.0221(7) -0.0001(5) -0.0003(5) 0.0010(6)
C1 C 0.0277(10) 0.0207(8) 0.0251(8) -0.0074(7) -0.0082(7) 0.0030(7)
C2 C 0.0261(10) 0.0253(9) 0.0293(9) -0.0032(8) -0.0017(7) -0.0013(7)
C3 C 0.0372(11) 0.0357(10) 0.0235(8) -0.0128(9) -0.0010(8) 0.0052(7)
C4 C 0.0404(12) 0.0251(10) 0.0363(11) -0.0082(8) -0.0144(8) 0.0123(9)
C5 C 0.0300(11) 0.0256(10) 0.0505(12) 0.0027(8) -0.0068(9) -0.0009(8)
C6 C 0.0306(11) 0.0322(10) 0.0306(9) -0.0055(9) 0.0025(8) 0.0016(8)
C7 C 0.0346(12) 0.0288(11) 0.0357(11) -0.0093(7) -0.0142(9) 0.0120(7)
C8 C 0.0317(11) 0.0225(10) 0.0207(9) -0.0027(7) -0.0011(6) 0.0035(8)
C9 C 0.0418(11) 0.0215(9) 0.0239(9) 0.0027(8) 0.0068(8) 0.0018(7)

loop_
_atom_type_symbol
_atom_type_scat_dispersion_real
_atom_type_scat_dispersion_imag
_atom_type_scat_source
C 0.0181 0.0091 'International Tables Vol C tables 4.2.6.8 and 6.1.1.1'
H 0.0000 0.0000 'International Tables Vol C tables 4.2.6.8 and 6.1.1.1'
Cl 0.3639 0.7018 'International Tables Vol C tables 4.2.6.8 and 6.1.1.1'
N 0.0311 0.0180 'International Tables Vol C tables 4.2.6.8 and 6.1.1.1'
Pd 0.1215 3.9337 'International Tables Vol C tables 4.2.6.8 and 6.1.1.1'

loop_
_geom_angle_atom_site_label_1
_geom_angle_atom_site_label_2
_geom_angle_atom_site_label_3
_geom_angle_site_symmetry_1
_geom_angle_site_symmetry_3
_geom_angle
Cl1 Pd1 Cl1 . 5_556 180.0(5)
Cl1 Pd1 N1 . . 88.12(4)
Cl1 Pd1 N1 . 5_556 91.88(4)
Cl1 Pd1 N1 5_556 . 91.88(4)
Cl1 Pd1 N1 5_556 5_556 88.12(4)
N1 Pd1 N1 . 5_556 180.0(5)
Pd1 Cl1 N1 . 8_555 137.01(3)
N1 Cl1 N1 . 5_556 82.96(4)
N1 Cl1 N1 . 8_555 163.65(4)
N1 Cl1 N1 5_556 8_555 98.61(4)
Pd1 N1 Cl1 . 8_545 120.52(5)
Pd1 N1 C9 . . 111.53(11)
Pd1 N1 H1n1 . . 110.4(12)
Pd1 N1 H2n1 . . 106.7(12)
Cl1 N1 Cl1 . 5_556 97.04(4)
Cl1 N1 Cl1 . 8_545 80.71(3)
Cl1 N1 C9 . . 100.18(10)
Cl1 N1 H1n1 . . 150.9(12)
Cl1 N1 H2n1 . . 65.7(12)
Cl1 N1 Cl1 5_556 8_545 144.93(5)
Cl1 N1 C9 5_556 . 107.90(10)
Cl1 N1 H1n1 5_556 . 67.0(12)
Cl1 N1 H2n1 5_556 . 140.7(13)
Cl1 N1 C9 8_545 . 106.93(10)
Cl1 N1 H1n1 8_545 . 98.4(12)
C9 N1 H1n1 . . 107.8(12)
C9 N1 H2n1 . . 109.7(13)
H1n1 N1 H2n1 . . 110.6(17)
C2 C1 C6 . . 118.42(16)
C2 C1 C7 . . 120.48(16)
C6 C1 C7 . . 121.07(16)
C1 C2 C3 . . 120.91(17)
C1 C2 H1c2 . . 119.55
C3 C2 H1c2 . . 119.55
C2 C3 C4 . . 120.01(17)
C2 C3 H1c3 . . 120
C4 C3 H1c3 . . 120
C3 C4 C5 . . 119.82(18)
C3 C4 H1c4 . . 120.09
C5 C4 H1c4 . . 120.09
C4 C5 C6 . . 120.52(18)
C4 C5 H1c5 . . 119.74
C6 C5 H1c5 . . 119.74
C1 C6 C5 . . 120.33(18)
C1 C6 H1c6 . . 119.84
C5 C6 H1c6 . . 119.83
C1 C7 C8 . . 112.62(17)
C1 C7 H1c7 . . 109.47
C1 C7 H2c7 . . 109.47
C8 C7 H1c7 . . 109.47
C8 C7 H2c7 . . 109.47
H1c7 C7 H2c7 . . 106.13
C7 C8 C9 . . 114.13(15)
C7 C8 H1c8 . . 109.47
C7 C8 H2c8 . . 109.47
C9 C8 H1c8 . . 109.47
C9 C8 H2c8 . . 109.47
H1c8 C8 H2c8 . . 104.38
N1 C9 C8 . . 114.41(14)
N1 C9 H1c9 . . 109.47
N1 C9 H2c9 . . 109.47
C8 C9 H1c9 . . 109.47
C8 C9 H2c9 . . 109.47
H1c9 C9 H2c9 . . 104.03

loop_
_geom_bond_atom_site_label_1
_geom_bond_atom_site_label_2
_geom_bond_site_symmetry_2
_geom_bond_distance
Pd1 Cl1 . 2.3031(5)
Pd1 Cl1 5_556 2.3031(5)
Pd1 N1 . 2.0361(15)
Pd1 N1 5_556 2.0361(15)
Cl1 N1 . 3.0235(14)
Cl1 N1 5_556 3.1239(14)
Cl1 N1 8_555 3.3834(14)
N1 C9 . 1.488(2)
N1 H1n1 . 0.866(17)
N1 H2n1 . 0.866(16)
C1 C2 . 1.388(2)
C1 C6 . 1.389(3)
C1 C7 . 1.510(2)
C2 C3 . 1.387(3)
C2 H1c2 . 0.96
C3 C4 . 1.375(3)
C3 H1c3 . 0.96
C4 C5 . 1.373(3)
C4 H1c4 . 0.96
C5 C6 . 1.390(3)
C5 H1c5 . 0.96
C6 H1c6 . 0.96
C7 C8 . 1.516(3)
C7 H1c7 . 0.96
C7 H2c7 . 0.96
C8 C9 . 1.519(3)
C8 H1c8 . 0.96
C8 H2c8 . 0.96
C9 H1c9 . 0.96
C9 H2c9 . 0.96

loop_
_restr_equal_distance_atom_site_label_1
_restr_equal_distance_atom_site_label_2
_restr_equal_distance_class_class_id
_restr_equal_distance_class_target_weight_param
N1 H1n1 1 0.001
N1 H2n1 1 0.001
